data_7709749
loop_
_publ_author_name
'Jiang, Ming'
'Yang, Tongfu'
'Chu, Yong'
'Zhang, Zhenlei'
'Sun, Hongbin'
'Liang, Hong'
'Yang, Feng'

_publ_section_title
;
 Design of a novel Pt(ii) complex to reverse cisplatin-induced resistance
 in lung cancer via a multi-mechanism
;
_journal_name_full 'Dalton Transactions'
_journal_paper_doi 10.1039/D1DT03964D
_journal_year 2022
_chemical_formula_moiety 'C14 H18 N8 Pt S4'
_chemical_formula_sum 'C14 H18 N8 Pt S4'
_chemical_formula_weight 621.69
_space_group_crystal_system monoclinic
_space_group_IT_number 14
_space_group_name_Hall '-P 2ybc'
_space_group_name_H-M_alt 'P 1 21/c 1'
_atom_sites_solution_hydrogens geom
_atom_sites_solution_primary dual
_audit_creation_date 2022-01-05
_audit_creation_method
;
Olex2 1.5-beta
(compiled 2021.12.09 svn.r5202d8cf for OlexSys, GUI svn.r6439)
;
_audit_update_record
;
2022-01-06 deposited with the CCDC.	2022-02-28 downloaded from the CCDC.
;
_cell_angle_alpha 90
_cell_angle_beta 90.532(2)
_cell_angle_gamma 90
_cell_formula_units_Z 2
_cell_length_a 8.8524(2)
_cell_length_b 4.00670(10)
_cell_length_c 27.1392(6)
_cell_measurement_reflns_used 2700
_cell_measurement_temperature 270(2)
_cell_measurement_theta_max 74.0970
_cell_measurement_theta_min 4.9880
_cell_volume 962.56(4)
_computing_cell_refinement 'CrysAlisPro 1.171.40.84a (Rigaku OD, 2020)'
_computing_data_collection 'CrysAlisPro 1.171.40.84a (Rigaku OD, 2020)'
_computing_data_reduction 'CrysAlisPro 1.171.40.84a (Rigaku OD, 2020)'
_computing_molecular_graphics 'Olex2 1.5-beta (Dolomanov et al., 2009)'
_computing_publication_material 'Olex2 1.5-beta (Dolomanov et al., 2009)'
_computing_structure_refinement 'SHELXL 2018/3 (Sheldrick, 2015)'
_computing_structure_solution 'SHELXT 2014/4 (Sheldrick, 2014)'
_diffrn_ambient_environment N~2~
_diffrn_ambient_temperature 270(2)
_diffrn_detector 'Hybrid Pixel Array Detector'
_diffrn_detector_area_resol_mean 10.0000
_diffrn_detector_type HyPix
_diffrn_measured_fraction_theta_full 0.991
_diffrn_measured_fraction_theta_max 0.946
_diffrn_measurement_details
;
List of Runs (angles in degrees, time in seconds):

  # Type    Start    End  Width  t~exp~   \w     \q     \k     \f   Frames
#--------------------------------------------------------------------------
  1  \w    135.00 168.00   0.50    1.78    --  110.12  37.00  16.00   66
  2  \w     98.00 129.00   0.50    1.78    --  110.12  37.00  16.00   62
  3  \w    153.00 178.00   0.50    1.78    --  110.12  61.00 150.00   50
  4  \w     82.00 140.00   0.50    1.78    --  110.12  61.00 150.00  116
  5  \w     69.00 121.00   0.50    0.57    --   39.95 178.00 150.00  104
  6  \w    -36.00  37.00   0.50    0.57    --  -39.95  37.00  16.00  146
  7  \w    -71.00 -27.00   0.50    1.78    --  -94.50  61.00 120.00   88
  8  \w    -44.00 -17.00   0.50    1.78    --  -94.50  45.00 150.00   54
  9  \w    -49.00 -24.00   0.50    1.78    --  -94.50  45.00 120.00   50
 10  \w    -42.00 -17.00   0.50    1.78    --  -94.50  37.00  16.00   50
 11  \w    -44.00 -17.00   0.50    1.78    --  -94.50  45.00-150.00   54
 12  \w    -46.00 -18.00   0.50    1.78    --  -94.50  45.00-180.00   56
 13  \w   -121.00 -11.00   0.50    0.57    --  -39.95 -37.00-139.00  220
 14  \w   -171.00 -74.00   0.50    1.78    --  -94.50 -37.00-139.00  194
 15  \w     80.00 105.00   0.50    1.78    --  110.12 -77.00   0.00   50
 16  \w     38.00  65.00   0.50    1.78    --  110.12 -61.00 -60.00   54
 17  \w     36.00  68.00   0.50    1.78    --  110.12 -61.00 -90.00   64
 18  \w     75.00 106.00   0.50    1.78    --  110.12 -77.00-150.00   62
 19  \w     35.00  69.00   0.50    1.78    --  110.12 -61.00-180.00   68
 20  \w     43.00  71.00   0.50    1.78    --  110.12 -61.00-150.00   56
 21  \w     39.00  64.00   0.50    1.78    --  110.12 -61.00-120.00   50
 22  \w     61.00 106.00   0.50    1.78    --  110.12 -77.00 -90.00   90
 23  \w     35.00  60.00   0.50    1.78    --  110.12 -61.00 150.00   50
;
_diffrn_measurement_device 'four-circle diffractometer'
_diffrn_measurement_device_type 'XtaLAB Synergy, Dualflex, HyPix'
_diffrn_measurement_method '\w scans'
_diffrn_orient_matrix_type 'CrysAlisPro convention (1999,Acta A55,543-557)'
_diffrn_orient_matrix_UB_11 -0.0008606000
_diffrn_orient_matrix_UB_12 -0.0915107000
_diffrn_orient_matrix_UB_13 0.0551341000
_diffrn_orient_matrix_UB_21 0.1565133000
_diffrn_orient_matrix_UB_22 0.1624307000
_diffrn_orient_matrix_UB_23 0.0066295000
_diffrn_orient_matrix_UB_31 -0.0759291000
_diffrn_orient_matrix_UB_32 0.3364017000
_diffrn_orient_matrix_UB_33 0.0118224000
_diffrn_radiation_monochromator mirror
_diffrn_radiation_probe x-ray
_diffrn_radiation_type 'Cu K\a'
_diffrn_radiation_wavelength 1.54184
_diffrn_reflns_av_R_equivalents 0.0230
_diffrn_reflns_av_unetI/netI 0.0301
_diffrn_reflns_Laue_measured_fraction_full 0.991
_diffrn_reflns_Laue_measured_fraction_max 0.946
_diffrn_reflns_limit_h_max 10
_diffrn_reflns_limit_h_min -11
_diffrn_reflns_limit_k_max 4
_diffrn_reflns_limit_k_min -4
_diffrn_reflns_limit_l_max 33
_diffrn_reflns_limit_l_min -33
_diffrn_reflns_number 4408
_diffrn_reflns_point_group_measured_fraction_full 0.991
_diffrn_reflns_point_group_measured_fraction_max 0.946
_diffrn_reflns_theta_full 67.684
_diffrn_reflns_theta_max 74.258
_diffrn_reflns_theta_min 3.257
_diffrn_source 'micro-focus sealed X-ray tube'
_diffrn_source_type 'PhotonJet (Cu) X-ray Source'
_exptl_absorpt_coefficient_mu 17.855
_exptl_absorpt_correction_T_max 1.00000
_exptl_absorpt_correction_T_min 0.16743
_exptl_absorpt_correction_type multi-scan
_exptl_absorpt_process_details
;
CrysAlisPro 1.171.40.84a (Rigaku Oxford Diffraction, 2020)
Empirical absorption correction using spherical harmonics,
implemented in SCALE3 ABSPACK scaling algorithm.
;
_exptl_crystal_colour 'metallic brownish brown'
_exptl_crystal_colour_lustre metallic
_exptl_crystal_colour_modifier brownish
_exptl_crystal_colour_primary brown
_exptl_crystal_density_diffrn 2.145
_exptl_crystal_description plate
_exptl_crystal_F_000 600
_exptl_crystal_preparation 'heated 343 k'
_exptl_crystal_recrystallization_method 'heated 343 k'
_exptl_crystal_size_max 0.65
_exptl_crystal_size_mid 0.15
_exptl_crystal_size_min 0.14
_refine_diff_density_max 0.907
_refine_diff_density_min -1.923
_refine_diff_density_rms 0.132
_refine_ls_extinction_method none
_refine_ls_goodness_of_fit_ref 1.116
_refine_ls_hydrogen_treatment constr
_refine_ls_matrix_type full
_refine_ls_number_parameters 126
_refine_ls_number_reflns 1836
_refine_ls_number_restraints 0
_refine_ls_restrained_S_all 1.116
_refine_ls_R_factor_all 0.0306
_refine_ls_R_factor_gt 0.0282
_refine_ls_shift/su_max 0.000
_refine_ls_shift/su_mean 0.000
_refine_ls_structure_factor_coef Fsqd
_refine_ls_weighting_details 'w=1/[\s^2^(Fo^2^)+(0.0480P)^2^+0.3971P] where P=(Fo^2^+2Fc^2^)/3'
_refine_ls_weighting_scheme calc
_refine_ls_wR_factor_gt 0.0757
_refine_ls_wR_factor_ref 0.0778
_reflns_Friedel_coverage 0.000
_reflns_number_gt 1670
_reflns_number_total 1836
_reflns_threshold_expression 'I > 2\s(I)'
_cod_data_source_file d1dt03964d2.cif
_cod_data_source_block 20211230-yf-jm-pt
_cod_database_code 7709749
_shelx_shelxl_version_number 2018/3
_chemical_oxdiff_formula 'C32 H48 N12 Pt2 S8 '
_shelx_space_group_comment
;
The symmetry employed for this shelxl refinement is uniquely defined
by the following loop, which should always be used as a source of
symmetry information in preference to the above space-group names.
They are only intended as comments.
;
_shelx_estimated_absorpt_t_max 0.189
_shelx_estimated_absorpt_t_min 0.030
_olex2_refinement_description
;
1. Fixed Uiso
 At 1.2 times of:
  All C(H) groups
 At 1.5 times of:
  All C(H,H,H) groups
2.a Aromatic/amide H refined with riding coordinates:
 C00A(H00A), C00D(H00H), C00E(H00I)
2.b Idealised Me refined as rotating group:
 C00B(H00B,H00C,H00D), C00C(H00E,H00F,H00G)
;
_olex2_submission_special_instructions 'No special instructions were received'
_oxdiff_exptl_absorpt_empirical_details
;
Empirical correction (ABSPACK) includes:
- Absorption correction using spherical harmonics
- Frame scaling
;
_oxdiff_exptl_absorpt_empirical_full_max 4.597
_oxdiff_exptl_absorpt_empirical_full_min 0.524

loop_
_space_group_symop_operation_xyz
'x, y, z'
'-x, y+1/2, -z+1/2'
'-x, -y, -z'
'x, -y-1/2, z-1/2'

loop_
_atom_site_label
_atom_site_type_symbol
_atom_site_fract_x
_atom_site_fract_y
_atom_site_fract_z
_atom_site_U_iso_or_equiv
_atom_site_adp_type
_atom_site_occupancy
_atom_site_site_symmetry_order
_atom_site_calc_flag
_atom_site_refinement_flags_posn
_atom_site_refinement_flags_adp
_atom_site_refinement_flags_occupancy
_atom_site_disorder_assembly
_atom_site_disorder_group
Pt01 Pt 0.500000 0.000000 0.500000 0.03360(12) Uani 1 2 d S . P . .
S002 S 0.26149(11) 0.2008(3) 0.51227(3) 0.0424(3) Uani 1 1 d . . . . .
S003 S 0.56529(13) 0.3654(3) 0.68595(4) 0.0470(3) Uani 1 1 d . . . . .
N004 N 0.5286(4) 0.1360(10) 0.57116(11) 0.0364(7) Uani 1 1 d . . . . .
N005 N 0.4169(4) 0.2891(10) 0.59752(11) 0.0388(8) Uani 1 1 d . . . . .
N006 N 0.1738(5) 0.4730(9) 0.59648(17) 0.0443(11) Uani 1 1 d . . . . .
N007 N 0.8202(5) 0.0959(14) 0.66513(16) 0.0530(9) Uani 1 1 d . . . . .
C008 C 0.2877(4) 0.3290(11) 0.57255(13) 0.0359(8) Uani 1 1 d . . . . .
C009 C 0.6875(5) 0.1702(12) 0.64604(14) 0.0425(10) Uani 1 1 d . . . . .
C00A C 0.6542(5) 0.0846(13) 0.59520(16) 0.0404(9) Uani 1 1 d . . . . .
H00A H 0.731237 -0.018780 0.577837 0.048 Uiso 1 1 calc R U . . .
C00B C 0.0289(6) 0.5347(13) 0.5723(2) 0.0485(13) Uani 1 1 d . . . . .
H00B H 0.039813 0.709885 0.548480 0.073 Uiso 1 1 calc R U . . .
H00C H -0.043964 0.599980 0.596463 0.073 Uiso 1 1 calc R U . . .
H00D H -0.004755 0.334848 0.556072 0.073 Uiso 1 1 calc R U . . .
C00C C 0.1941(7) 0.5948(16) 0.64640(19) 0.0547(12) Uani 1 1 d . . . . .
H00E H 0.212329 0.409918 0.668143 0.082 Uiso 1 1 calc R U . . .
H00F H 0.104572 0.710717 0.656448 0.082 Uiso 1 1 calc R U . . .
H00G H 0.278682 0.744545 0.647663 0.082 Uiso 1 1 calc R U . . .
C00D C 0.7022(6) 0.3440(16) 0.73071(16) 0.0565(13) Uani 1 1 d . . . . .
H00H H 0.691899 0.422531 0.762750 0.068 Uiso 1 1 calc R U . . .
C00E C 0.8266(6) 0.1976(15) 0.71291(17) 0.0571(13) Uani 1 1 d . . . . .
H00I H 0.912762 0.167234 0.732261 0.068 Uiso 1 1 calc R U . . .

loop_
_atom_site_aniso_label
_atom_site_aniso_U_11
_atom_site_aniso_U_22
_atom_site_aniso_U_33
_atom_site_aniso_U_23
_atom_site_aniso_U_13
_atom_site_aniso_U_12
Pt01 0.03021(16) 0.0393(2) 0.03137(16) -0.00056(7) 0.00162(10) 0.00147(8)
S002 0.0327(4) 0.0568(7) 0.0377(4) -0.0063(4) -0.0001(3) 0.0069(4)
S003 0.0494(6) 0.0541(7) 0.0375(5) -0.0023(5) 0.0018(4) 0.0054(6)
N004 0.0312(15) 0.043(2) 0.0348(16) 0.0005(15) 0.0047(12) 0.0000(16)
N005 0.0347(15) 0.047(2) 0.0350(15) -0.0015(14) 0.0022(12) 0.0048(15)
N006 0.039(2) 0.060(3) 0.034(2) -0.0013(14) 0.0046(17) 0.0114(15)
N007 0.044(2) 0.070(3) 0.045(2) -0.002(2) -0.0061(16) 0.005(2)
C008 0.0363(19) 0.035(2) 0.0368(18) 0.0036(16) 0.0051(14) 0.0042(17)
C009 0.040(2) 0.049(3) 0.0387(19) 0.0007(18) -0.0015(15) 0.002(2)
C00A 0.036(2) 0.048(2) 0.037(2) -0.0013(19) 0.0000(16) 0.006(2)
C00B 0.036(2) 0.062(4) 0.047(3) 0.0016(19) 0.003(2) 0.0118(19)
C00C 0.054(3) 0.065(3) 0.045(2) -0.010(3) 0.004(2) 0.011(3)
C00D 0.065(3) 0.066(4) 0.038(2) -0.003(2) -0.0064(19) 0.001(3)
C00E 0.056(3) 0.069(4) 0.046(2) 0.000(2) -0.0153(19) -0.001(3)

loop_
_atom_type_symbol
_atom_type_description
_atom_type_scat_dispersion_real
_atom_type_scat_dispersion_imag
_atom_type_scat_source
C C 0.0181 0.0091 'International Tables Vol C Tables 4.2.6.8 and 6.1.1.4'
H H 0.0000 0.0000 'International Tables Vol C Tables 4.2.6.8 and 6.1.1.4'
N N 0.0311 0.0180 'International Tables Vol C Tables 4.2.6.8 and 6.1.1.4'
Pt Pt -4.5932 6.9264 'International Tables Vol C Tables 4.2.6.8 and 6.1.1.4'
S S 0.3331 0.5567 'International Tables Vol C Tables 4.2.6.8 and 6.1.1.4'

loop_
_geom_angle_atom_site_label_1
_geom_angle_atom_site_label_2
_geom_angle_atom_site_label_3
_geom_angle
_geom_angle_site_symmetry_1
_geom_angle_site_symmetry_3
_geom_angle_publ_flag
S002 Pt01 S002 180.0 3_656 . ?
N004 Pt01 S002 82.75(10) 3_656 3_656 ?
N004 Pt01 S002 97.25(10) . 3_656 ?
N004 Pt01 S002 82.75(10) . . ?
N004 Pt01 S002 97.25(10) 3_656 . ?
N004 Pt01 N004 180.0 3_656 . ?
C008 S002 Pt01 97.25(13) . . ?
C00D S003 C009 88.8(2) . . ?
N005 N004 Pt01 122.3(2) . . ?
C00A N004 Pt01 122.4(3) . . ?
C00A N004 N005 115.3(3) . . ?
C008 N005 N004 114.1(3) . . ?
C008 N006 C00B 121.3(4) . . ?
C008 N006 C00C 120.8(4) . . ?
C00C N006 C00B 117.7(4) . . ?
C009 N007 C00E 109.7(4) . . ?
N005 C008 S002 123.5(3) . . ?
N005 C008 N006 116.9(4) . . ?
N006 C008 S002 119.6(3) . . ?
N007 C009 S003 114.8(3) . . ?
N007 C009 C00A 119.7(4) . . ?
C00A C009 S003 125.6(3) . . ?
N004 C00A C009 127.3(4) . . ?
N004 C00A H00A 116.4 . . ?
C009 C00A H00A 116.4 . . ?
N006 C00B H00B 109.5 . . ?
N006 C00B H00C 109.5 . . ?
N006 C00B H00D 109.5 . . ?
H00B C00B H00C 109.5 . . ?
H00B C00B H00D 109.5 . . ?
H00C C00B H00D 109.5 . . ?
N006 C00C H00E 109.5 . . ?
N006 C00C H00F 109.5 . . ?
N006 C00C H00G 109.5 . . ?
H00E C00C H00F 109.5 . . ?
H00E C00C H00G 109.5 . . ?
H00F C00C H00G 109.5 . . ?
S003 C00D H00H 124.9 . . ?
C00E C00D S003 110.2(3) . . ?
C00E C00D H00H 124.9 . . ?
N007 C00E H00I 121.7 . . ?
C00D C00E N007 116.6(4) . . ?
C00D C00E H00I 121.7 . . ?

loop_
_geom_bond_atom_site_label_1
_geom_bond_atom_site_label_2
_geom_bond_distance
_geom_bond_site_symmetry_2
_geom_bond_publ_flag
Pt01 S002 2.2867(10) . ?
Pt01 S002 2.2866(10) 3_656 ?
Pt01 N004 2.020(3) 3_656 ?
Pt01 N004 2.020(3) . ?
S002 C008 1.728(4) . ?
S003 C009 1.725(4) . ?
S003 C00D 1.710(5) . ?
N004 N005 1.371(5) . ?
N004 C00A 1.300(6) . ?
N005 C008 1.333(5) . ?
N006 C008 1.335(6) . ?
N006 C00B 1.457(7) . ?
N006 C00C 1.450(7) . ?
N007 C009 1.314(6) . ?
N007 C00E 1.360(6) . ?
C009 C00A 1.450(6) . ?
C00A H00A 0.9300 . ?
C00B H00B 0.9600 . ?
C00B H00C 0.9600 . ?
C00B H00D 0.9600 . ?
C00C H00E 0.9600 . ?
C00C H00F 0.9600 . ?
C00C H00G 0.9600 . ?
C00D H00H 0.9300 . ?
C00D C00E 1.342(8) . ?
C00E H00I 0.9300 . ?

loop_
_geom_torsion_atom_site_label_1
_geom_torsion_atom_site_label_2
_geom_torsion_atom_site_label_3
_geom_torsion_atom_site_label_4
_geom_torsion
_geom_torsion_site_symmetry_1
_geom_torsion_site_symmetry_2
_geom_torsion_site_symmetry_3
_geom_torsion_site_symmetry_4
_geom_torsion_publ_flag
Pt01 S002 C008 N005 -1.5(4) . . . . ?
Pt01 S002 C008 N006 179.3(3) . . . . ?
Pt01 N004 N005 C008 2.1(5) . . . . ?
Pt01 N004 C00A C009 -179.9(4) . . . . ?
S003 C009 C00A N004 -0.5(8) . . . . ?
S003 C00D C00E N007 -0.6(7) . . . . ?
N004 N005 C008 S002 0.0(6) . . . . ?
N004 N005 C008 N006 179.2(4) . . . . ?
N005 N004 C00A C009 0.1(7) . . . . ?
N007 C009 C00A N004 179.0(5) . . . . ?
C009 S003 C00D C00E 0.3(5) . . . . ?
C009 N007 C00E C00D 0.6(8) . . . . ?
C00A N004 N005 C008 -177.9(4) . . . . ?
C00B N006 C008 S002 -2.0(6) . . . . ?
C00B N006 C008 N005 178.7(4) . . . . ?
C00C N006 C008 S002 -177.6(4) . . . . ?
C00C N006 C008 N005 3.2(7) . . . . ?
C00D S003 C009 N007 0.0(5) . . . . ?
C00D S003 C009 C00A 179.5(5) . . . . ?
C00E N007 C009 S003 -0.3(6) . . . . ?
C00E N007 C009 C00A -179.9(5) . . . . ?
